data_7213889
loop_
_publ_author_name
'Li, Huimin'
'Zhou, Jingmin'
'Shi, Wei'
'Zhang, Xuejing'
'Zhang, Zhenjie'
'Zhang, Meng'
'Cheng, Peng'

_publ_section_title
;
 Structural diversity of four new metal--organic frameworks with a curved
 tetracarboxdiimide dicarboxylic acid
;
_journal_issue 5
_journal_name_full CrystEngComm
_journal_page_first 834
_journal_paper_doi 10.1039/c3ce41805g
_journal_volume 16
_journal_year 2014
_chemical_formula_moiety 'C61 H53 Co2 N7 O19'
_chemical_formula_sum 'C61 H53 Co2 N7 O19'
_chemical_formula_weight 1305.96
_chemical_name_systematic
;
 ? 
;
_space_group_crystal_system triclinic
_space_group_IT_number 2
_space_group_name_Hall '-P 1'
_space_group_name_H-M_alt 'P -1'
_symmetry_space_group_name_Hall '-P 1'
_symmetry_space_group_name_H-M 'P -1'
_atom_sites_solution_hydrogens geom
_atom_sites_solution_primary direct
_atom_sites_solution_secondary difmap
_audit_creation_method
;
  Olex2 1.2
  (compiled Apr 23 2013 17:54:37, GUI svn.r4466)
;
_cell_angle_alpha 77.071(2)
_cell_angle_beta 80.672(2)
_cell_angle_gamma 88.411(2)
_cell_formula_units_Z 2
_cell_length_a 11.4985(3)
_cell_length_b 21.2760(6)
_cell_length_c 21.4387(6)
_cell_measurement_reflns_used 16822
_cell_measurement_temperature 293(2)
_cell_measurement_theta_max 29.0905
_cell_measurement_theta_min 2.3786
_cell_volume 5044.0(2)
_computing_cell_refinement
;
CrysAlisPro, Oxford Diffraction Ltd.,
Version 1.171.33.52 (release 06-11-2009 CrysAlis171 .NET)
(compiled Nov  6 2009,16:24:50)
;
_computing_data_collection
;
CrysAlisPro, Oxford Diffraction Ltd.,
Version 1.171.33.52 (release 06-11-2009 CrysAlis171 .NET)
(compiled Nov  6 2009,16:24:50)
;
_computing_data_reduction
;
CrysAlisPro, Oxford Diffraction Ltd.,
Version 1.171.33.52 (release 06-11-2009 CrysAlis171 .NET)
(compiled Nov  6 2009,16:24:50)
;
_computing_molecular_graphics
;
O. V. Dolomanov, L. J. Bourhis, R. J. Gildea, J. A. K. Howard and H. Puschmann,
OLEX2: a complete structure solution, refinement and analysis program.
J. Appl. Cryst. (2009). 42, 339-341.
;
_computing_publication_material
;
O. V. Dolomanov, L. J. Bourhis, R. J. Gildea, J. A. K. Howard and H. Puschmann,
OLEX2: a complete structure solution, refinement and analysis program.
J. Appl. Cryst. (2009). 42, 339-341.
;
_computing_structure_refinement
;
XL, G.M. Sheldrick, Acta Cryst.
(2008). A64, 112-122
;
_computing_structure_solution 'SHELXS-97 (Sheldrick, 1990)'
_diffrn_ambient_temperature 293(2)
_diffrn_detector_area_resol_mean 16.2116
_diffrn_measured_fraction_theta_full 0.998
_diffrn_measured_fraction_theta_max 0.998
_diffrn_measurement_details
;
  1 omega  -48.00  -18.75   0.7500    8.0000
omega____ theta____ kappa____ phi______ frames
    -       18.1935  -77.0000 -120.0000 39

  2 omega  -48.00  -21.00   0.7500    8.0000
omega____ theta____ kappa____ phi______ frames
    -       18.1935  -77.0000 -150.0000 36

  3 omega  -12.00   81.00   0.7500    8.0000
omega____ theta____ kappa____ phi______ frames
    -       18.1935   77.0000   90.0000 124

  4 omega   10.00   70.00   0.7500    8.0000
omega____ theta____ kappa____ phi______ frames
    -       18.1935   77.0000  150.0000 80

  5 omega    3.00   83.25   0.7500    8.0000
omega____ theta____ kappa____ phi______ frames
    -       18.1935   77.0000 -120.0000 107

  6 omega  -50.00   43.75   0.7500    8.0000
omega____ theta____ kappa____ phi______ frames
    -       18.1935  -77.0000  -30.0000 125
;
_diffrn_measurement_device_type 'SuperNova, Single source at offset), Eos'
_diffrn_measurement_method '\w scans'
_diffrn_orient_matrix_UB_11 -0.0344318350
_diffrn_orient_matrix_UB_12 -0.0265811112
_diffrn_orient_matrix_UB_13 0.0195657706
_diffrn_orient_matrix_UB_21 -0.0513252951
_diffrn_orient_matrix_UB_22 0.0142566875
_diffrn_orient_matrix_UB_23 -0.0115758390
_diffrn_orient_matrix_UB_31 0.0100034941
_diffrn_orient_matrix_UB_32 -0.0162219219
_diffrn_orient_matrix_UB_33 -0.0259238420
_diffrn_radiation_monochromator mirror
_diffrn_radiation_type 'Mo K\a'
_diffrn_radiation_wavelength 0.7107
_diffrn_reflns_av_R_equivalents 0.0304
_diffrn_reflns_av_unetI/netI 0.0613
_diffrn_reflns_limit_h_max 13
_diffrn_reflns_limit_h_min -13
_diffrn_reflns_limit_k_max 22
_diffrn_reflns_limit_k_min -25
_diffrn_reflns_limit_l_max 25
_diffrn_reflns_limit_l_min -20
_diffrn_reflns_number 33967
_diffrn_reflns_theta_full 25.01
_diffrn_reflns_theta_max 25.01
_diffrn_reflns_theta_min 2.39
_diffrn_source 'SuperNova (Mo) X-ray Source'
_exptl_absorpt_coefficient_mu 0.377
_exptl_absorpt_correction_T_max 1.00000
_exptl_absorpt_correction_T_min 0.82333
_exptl_absorpt_correction_type multi-scan
_exptl_absorpt_process_details
;
CrysAlisPro, Oxford Diffraction Ltd.,
Version 1.171.33.52 (release 06-11-2009 CrysAlis171 .NET)
(compiled Nov  6 2009,16:24:50)
Empirical absorption correction using spherical harmonics,
 implemented in SCALE3 ABSPACK scaling algorithm.
;
_exptl_crystal_colour red
_exptl_crystal_density_diffrn 0.860
_exptl_crystal_density_method 'not measured'
_exptl_crystal_description block
_exptl_crystal_F_000 1348
_exptl_crystal_size_max 0.2
_exptl_crystal_size_mid 0.15
_exptl_crystal_size_min 0.1
_platon_squeeze_details
;
;
_refine_diff_density_max 1.436
_refine_diff_density_min -0.592
_refine_diff_density_rms 0.076
_refine_ls_extinction_method none
_refine_ls_goodness_of_fit_ref 0.922
_refine_ls_hydrogen_treatment mixed
_refine_ls_matrix_type full
_refine_ls_number_parameters 808
_refine_ls_number_reflns 17764
_refine_ls_number_restraints 0
_refine_ls_restrained_S_all 0.922
_refine_ls_R_factor_all 0.0756
_refine_ls_R_factor_gt 0.0565
_refine_ls_shift/su_max 0.139
_refine_ls_shift/su_mean 0.002
_refine_ls_structure_factor_coef Fsqd
_refine_ls_weighting_details 'calc w=1/[\s^2^(Fo^2^)+(0.1290P)^2^+0.0000P] where P=(Fo^2^+2Fc^2^)/3'
_refine_ls_weighting_scheme calc
_refine_ls_wR_factor_gt 0.1683
_refine_ls_wR_factor_ref 0.1788
_reflns_number_gt 12041
_reflns_number_total 17764
_reflns_threshold_expression >2sigma(I)
_cod_data_source_file c3ce41805g.txt
_cod_data_source_block 1
_cod_database_code 7213889
_reflns_odcompleteness_completeness 99.88
_reflns_odcompleteness_iscentric 1
_reflns_odcompleteness_theta 26.32
_olex2_refinement_description
;
1. Fixed Uiso
 At 1.2 times of:
  All C(H) groups
 At 1.5 times of:
  All C(H,H,H) groups
2.a Ternary CH refined with riding coordinates:
 C9(H9), C10(H10), C11(H11), C14(H14), C15(H15), C16(H16), C35(H35), C36(H36),
 C37(H37), C40(H40), C41(H41), C42(H42)
2.b Aromatic/amide H refined with riding coordinates:
 C3(H3), C4(H4), C6(H6), C7(H7), C18(H18), C19(H19), C22(H22), C23(H23),
 C25(H25), C26(H26), C29(H29), C30(H30), C32(H32), C33(H33), C44(H44), C45(H45),
  C48(H48), C49(H49), C51(H51), C52(H52), C53(H53), C56(H56), C59(H59)
2.c Idealised Me refined as rotating group:
 C54(H54A,H54B,H54C), C55(H55A,H55B,H55C), C57(H57A,H57B,H57C), C58(H58A,H58B,
 H58C), C60(H60A,H60B,H60C), C61(H61A,H61B,H61C)
;

loop_
_space_group_symop_id
_space_group_symop_operation_xyz
1 'x, y, z'
2 '-x, -y, -z'

loop_
_atom_site_label
_atom_site_type_symbol
_atom_site_fract_x
_atom_site_fract_y
_atom_site_fract_z
_atom_site_U_iso_or_equiv
_atom_site_adp_type
_atom_site_occupancy
_atom_site_symmetry_multiplicity
_atom_site_calc_flag
_atom_site_refinement_flags
Co2 Co 0.91113(3) 0.20514(2) 0.201017(18) 0.02573(12) Uani 1 1 d .
Co1 Co 0.67040(3) 0.112056(18) 0.255535(18) 0.02126(12) Uani 1 1 d .
C1 C 0.6621(3) 0.25028(15) 0.25152(15) 0.0296(7) Uani 1 1 d .
C2 C 0.5991(3) 0.30561(15) 0.27348(15) 0.0332(7) Uani 1 1 d .
C3 C 0.6511(4) 0.36643(17) 0.25832(19) 0.0506(10) Uani 1 1 d .
H3 H 0.7238 0.3737 0.2315 0.061 Uiso 1 1 calc R
C4 C 0.5946(4) 0.41680(18) 0.2833(2) 0.0590(12) Uani 1 1 d .
H4 H 0.6286 0.4578 0.2725 0.071 Uiso 1 1 calc R
C5 C 0.4877(3) 0.40483(17) 0.32414(18) 0.0451(9) Uani 1 1 d .
C6 C 0.4356(3) 0.34609(17) 0.33777(19) 0.0462(9) Uani 1 1 d .
H6 H 0.3626 0.3391 0.3643 0.055 Uiso 1 1 calc R
C7 C 0.4894(3) 0.29661(17) 0.31269(17) 0.0422(9) Uani 1 1 d .
H7 H 0.4520 0.2566 0.3221 0.051 Uiso 1 1 calc R
C8 C 0.3342(4) 0.48878(18) 0.3376(2) 0.0509(10) Uani 1 1 d .
C9 C 0.3079(4) 0.53659(17) 0.38024(19) 0.0491(10) Uani 1 1 d .
H9 H 0.2296 0.5279 0.4065 0.059 Uiso 1 1 calc R
C10 C 0.3151(3) 0.60686(16) 0.34058(17) 0.0426(9) Uani 1 1 d .
H10 H 0.2587 0.6148 0.3101 0.051 Uiso 1 1 calc R
C11 C 0.2923(3) 0.65063(16) 0.38940(17) 0.0404(8) Uani 1 1 d .
H11 H 0.2133 0.6426 0.4149 0.048 Uiso 1 1 calc R
C12 C 0.3075(3) 0.72082(16) 0.35544(17) 0.0397(8) Uani 1 1 d .
C13 C 0.4473(4) 0.70236(16) 0.42565(18) 0.0437(9) Uani 1 1 d .
C14 C 0.3862(3) 0.63863(16) 0.43408(16) 0.0434(9) Uani 1 1 d .
H14 H 0.3484 0.6238 0.4792 0.052 Uiso 1 1 calc R
C15 C 0.4741(3) 0.58745(15) 0.41460(16) 0.0394(8) Uani 1 1 d .
H15 H 0.5376 0.5808 0.4408 0.047 Uiso 1 1 calc R
C16 C 0.4025(4) 0.52599(16) 0.42442(17) 0.0453(9) Uani 1 1 d .
H16 H 0.3656 0.5123 0.4699 0.054 Uiso 1 1 calc R
C17 C 0.4789(4) 0.47278(17) 0.40427(18) 0.0493(10) Uani 1 1 d .
C18 C 0.5219(3) 0.61022(17) 0.34332(16) 0.0407(8) Uani 1 1 d .
H18 H 0.6018 0.6171 0.3274 0.049 Uiso 1 1 calc R
C19 C 0.4405(3) 0.61933(17) 0.30599(17) 0.0442(9) Uani 1 1 d .
H19 H 0.4587 0.6326 0.2611 0.053 Uiso 1 1 calc R
C20 C 0.5909(3) 1.00004(15) 0.28602(14) 0.0255(7) Uani 1 1 d .
C21 C 0.5388(3) 0.93426(15) 0.30762(15) 0.0280(7) Uani 1 1 d .
C22 C 0.4189(3) 0.92540(14) 0.33316(14) 0.0288(7) Uani 1 1 d .
H22 H 0.3705 0.9610 0.3348 0.035 Uiso 1 1 calc R
C23 C 0.3724(3) 0.86381(15) 0.35593(16) 0.0330(7) Uani 1 1 d .
H23 H 0.2929 0.8581 0.3734 0.040 Uiso 1 1 calc R
C24 C 0.4421(3) 0.81126(15) 0.35306(17) 0.0377(8) Uani 1 1 d .
C25 C 0.5602(3) 0.81903(18) 0.3258(2) 0.0520(10) Uani 1 1 d .
H25 H 0.6072 0.7833 0.3221 0.062 Uiso 1 1 calc R
C26 C 0.6068(3) 0.88051(17) 0.30444(19) 0.0462(9) Uani 1 1 d .
H26 H 0.6865 0.8858 0.2874 0.055 Uiso 1 1 calc R
C27 C 0.7514(3) 0.12829(14) 0.13723(14) 0.0263(7) Uani 1 1 d .
C28 C 0.8066(3) 0.12214(15) 0.07091(14) 0.0276(7) Uani 1 1 d .
C29 C 0.9284(3) 0.11463(15) 0.05524(14) 0.0284(7) Uani 1 1 d .
H29 H 0.9775 0.1193 0.0844 0.034 Uiso 1 1 calc R
C30 C 0.9763(3) 0.10033(16) -0.00326(14) 0.0306(7) Uani 1 1 d .
H30 H 1.0571 0.0949 -0.0137 0.037 Uiso 1 1 calc R
C31 C 0.9012(3) 0.09419(16) -0.04594(14) 0.0312(7) Uani 1 1 d .
C32 C 0.7841(3) 0.10385(17) -0.03336(15) 0.0370(8) Uani 1 1 d .
H32 H 0.7363 0.1012 -0.0638 0.044 Uiso 1 1 calc R
C33 C 0.7352(3) 0.11795(17) 0.02621(15) 0.0349(8) Uani 1 1 d .
H33 H 0.6545 0.1245 0.0356 0.042 Uiso 1 1 calc R
C34 C 0.9064(3) 0.01804(17) -0.11916(15) 0.0334(7) Uani 1 1 d .
C35 C 0.9743(3) 0.01081(16) -0.18333(14) 0.0309(7) Uani 1 1 d .
H35 H 1.0166 -0.0302 -0.1774 0.037 Uiso 1 1 calc R
C36 C 0.8940(3) 0.01318(15) -0.23416(14) 0.0278(7) Uani 1 1 d .
H36 H 0.8321 -0.0201 -0.2198 0.033 Uiso 1 1 calc R
C37 C 0.9766(3) 0.00389(15) -0.29556(14) 0.0295(7) Uani 1 1 d .
H37 H 1.0163 -0.0378 -0.2865 0.035 Uiso 1 1 calc R
C38 C 0.9123(3) 0.00799(16) -0.35225(14) 0.0289(7) Uani 1 1 d .
C39 C 1.0536(3) 0.09066(17) -0.38512(14) 0.0329(8) Uani 1 1 d .
C40 C 1.0687(3) 0.05866(16) -0.31701(14) 0.0291(7) Uani 1 1 d .
H40 H 1.1481 0.0408 -0.3167 0.035 Uiso 1 1 calc R
C41 C 1.0471(3) 0.10583(16) -0.27191(14) 0.0293(7) Uani 1 1 d .
H41 H 1.1024 0.1424 -0.2864 0.035 Uiso 1 1 calc R
C42 C 1.0629(3) 0.06631(16) -0.20395(14) 0.0312(7) Uani 1 1 d .
H42 H 1.1432 0.0495 -0.2050 0.037 Uiso 1 1 calc R
C43 C 1.0366(3) 0.10475(17) -0.15293(15) 0.0334(8) Uani 1 1 d .
C44 C 0.9218(3) 0.12799(16) -0.26924(14) 0.0324(7) Uani 1 1 d .
H44 H 0.9011 0.1711 -0.2807 0.039 Uiso 1 1 calc R
C45 C 0.8432(3) 0.08026(16) -0.24904(14) 0.0306(7) Uani 1 1 d .
H45 H 0.7624 0.0875 -0.2444 0.037 Uiso 1 1 calc R
C46 C 0.8418(3) 0.12169(15) -0.65896(14) 0.0272(7) Uani 1 1 d .
C47 C 0.8764(3) 0.10356(15) -0.59273(14) 0.0268(7) Uani 1 1 d .
C48 C 0.9890(3) 0.11473(17) -0.58214(14) 0.0347(8) Uani 1 1 d .
H48 H 1.0457 0.1332 -0.6171 0.042 Uiso 1 1 calc R
C49 C 1.0183(3) 0.09920(18) -0.52153(15) 0.0373(8) Uani 1 1 d .
H49 H 1.0947 0.1068 -0.5157 0.045 Uiso 1 1 calc R
C50 C 0.9350(3) 0.07197(15) -0.46824(14) 0.0280(7) Uani 1 1 d .
C51 C 0.8240(3) 0.0600(2) -0.47809(16) 0.0483(10) Uani 1 1 d .
H51 H 0.7673 0.0418 -0.4430 0.058 Uiso 1 1 calc R
C52 C 0.7957(3) 0.07492(19) -0.53946(16) 0.0442(9) Uani 1 1 d .
H52 H 0.7203 0.0655 -0.5454 0.053 Uiso 1 1 calc R
C53 C 1.0054(4) 0.2645(2) 0.0642(2) 0.0647(12) Uani 1 1 d .
H53 H 1.0776 0.2618 0.0788 0.078 Uiso 1 1 calc R
C54 C 0.9013(7) 0.2826(3) -0.0256(3) 0.131(3) Uani 1 1 d .
H54A H 0.8702 0.2400 -0.0201 0.197 Uiso 1 1 calc R
H54B H 0.9168 0.3028 -0.0710 0.197 Uiso 1 1 calc R
H54C H 0.8451 0.3076 -0.0035 0.197 Uiso 1 1 calc R
C55 C 1.1104(8) 0.2846(5) -0.0464(4) 0.180(4) Uani 1 1 d .
H55A H 1.1559 0.2460 -0.0377 0.270 Uiso 1 1 calc R
H55B H 1.1562 0.3208 -0.0442 0.270 Uiso 1 1 calc R
H55C H 1.0897 0.2907 -0.0890 0.270 Uiso 1 1 calc R
C56 C 1.1519(3) 0.15698(17) 0.20514(17) 0.0402(8) Uani 1 1 d .
H56 H 1.1319 0.1599 0.2482 0.048 Uiso 1 1 calc R
C57 C 1.2990(4) 0.1441(3) 0.1176(3) 0.0821(16) Uani 1 1 d .
H57A H 1.2321 0.1493 0.0953 0.123 Uiso 1 1 calc R
H57B H 1.3330 0.1025 0.1170 0.123 Uiso 1 1 calc R
H57C H 1.3565 0.1771 0.0964 0.123 Uiso 1 1 calc R
C58 C 1.3481(4) 0.1448(4) 0.2294(3) 0.115(2) Uani 1 1 d .
H58A H 1.3070 0.1449 0.2720 0.172 Uiso 1 1 calc R
H58B H 1.4014 0.1809 0.2150 0.172 Uiso 1 1 calc R
H58C H 1.3918 0.1055 0.2304 0.172 Uiso 1 1 calc R
C59 C 1.0144(6) 0.2866(3) 0.2710(4) 0.112(2) Uani 1 1 d .
H59 H 0.9484 0.2715 0.3014 0.134 Uiso 1 1 calc R
C60 C 1.0951(9) 0.3260(5) 0.3576(4) 0.179(4) Uani 1 1 d .
H60A H 1.0811 0.3702 0.3597 0.269 Uiso 1 1 calc R
H60B H 1.1703 0.3132 0.3699 0.269 Uiso 1 1 calc R
H60C H 1.0343 0.2992 0.3865 0.269 Uiso 1 1 calc R
C61 C 1.2061(6) 0.3367(4) 0.2444(4) 0.131(3) Uani 1 1 d .
H61A H 1.2469 0.2982 0.2375 0.197 Uiso 1 1 calc R
H61B H 1.2551 0.3619 0.2620 0.197 Uiso 1 1 calc R
H61C H 1.1883 0.3615 0.2039 0.197 Uiso 1 1 calc R
N1 N 0.4369(3) 0.45454(14) 0.35352(15) 0.0500(8) Uani 1 1 d .
N2 N 0.3975(3) 0.74710(13) 0.37734(14) 0.0415(7) Uani 1 1 d .
N3 N 0.9485(2) 0.07308(13) -0.10505(12) 0.0311(6) Uani 1 1 d .
N4 N 0.9663(2) 0.05605(12) -0.40490(11) 0.0277(6) Uani 1 1 d .
N5 N 1.0944(6) 0.3189(4) 0.2907(3) 0.140(2) Uani 1 1 d .
N6 N 1.2618(2) 0.14930(17) 0.18390(16) 0.0543(9) Uani 1 1 d .
N7 N 1.0064(5) 0.2789(2) 0.0002(2) 0.0924(15) Uani 1 1 d .
O1 O 0.69783(18) 1.00648(10) 0.26040(11) 0.0347(5) Uani 1 1 d .
O2 O 0.52912(17) 1.04835(9) 0.29324(10) 0.0275(5) Uani 1 1 d .
O3 O 0.76697(19) 0.25885(11) 0.22568(11) 0.0385(6) Uani 1 1 d .
O4 O 0.60407(18) 0.19862(10) 0.26114(11) 0.0357(5) Uani 1 1 d .
O5 O 0.5611(3) 0.44935(13) 0.42690(13) 0.0643(8) Uani 1 1 d .
O6 O 0.2841(3) 0.48086(14) 0.29543(16) 0.0679(8) Uani 1 1 d .
O7 O 0.5244(3) 0.71521(13) 0.45131(15) 0.0639(8) Uani 1 1 d .
O8 O 0.2539(2) 0.75001(12) 0.31447(14) 0.0561(7) Uani 1 1 d .
O9 O 0.81732(17) 0.13043(9) 0.17972(9) 0.0248(4) Uani 1 1 d .
O10 O 0.64208(17) 0.12519(11) 0.15302(10) 0.0312(5) Uani 1 1 d .
O11 O 1.0818(2) 0.15481(14) -0.15156(12) 0.0554(7) Uani 1 1 d .
O12 O 0.8281(2) -0.01620(13) -0.08565(11) 0.0484(6) Uani 1 1 d .
O13 O 1.1038(2) 0.13843(13) -0.41816(11) 0.0508(7) Uani 1 1 d .
O14 O 0.8283(2) -0.02376(11) -0.35309(10) 0.0392(6) Uani 1 1 d .
O15 O 0.91390(18) 0.15445(11) -0.70363(10) 0.0339(5) Uani 1 1 d .
O16 O 0.74399(19) 0.10109(12) -0.66410(10) 0.0400(6) Uani 1 1 d .
O17 O 0.9166(2) 0.25440(11) 0.10491(10) 0.0376(5) Uani 1 1 d .
O18 O 1.07043(18) 0.16077(11) 0.17260(11) 0.0370(5) Uani 1 1 d .
O19 O 1.0182(2) 0.27486(13) 0.21827(13) 0.0496(7) Uani 1 1 d .

loop_
_atom_site_aniso_label
_atom_site_aniso_U_11
_atom_site_aniso_U_22
_atom_site_aniso_U_33
_atom_site_aniso_U_23
_atom_site_aniso_U_13
_atom_site_aniso_U_12
Co2 0.0249(2) 0.0338(3) 0.0195(2) -0.00836(17) -0.00288(17) -0.00191(17)
Co1 0.0224(2) 0.0262(2) 0.0181(2) -0.01030(16) -0.00438(16) 0.00168(15)
C1 0.0397(19) 0.0284(18) 0.0235(16) -0.0100(13) -0.0080(14) 0.0015(14)
C2 0.044(2) 0.0254(17) 0.0316(17) -0.0118(13) -0.0021(15) 0.0042(14)
C3 0.063(3) 0.035(2) 0.050(2) -0.0157(17) 0.011(2) -0.0069(18)
C4 0.083(3) 0.030(2) 0.057(3) -0.0120(18) 0.015(2) -0.0074(19)
C5 0.062(2) 0.031(2) 0.042(2) -0.0136(16) -0.0009(18) 0.0116(17)
C6 0.046(2) 0.038(2) 0.053(2) -0.0195(17) 0.0107(18) 0.0042(16)
C7 0.049(2) 0.0298(19) 0.049(2) -0.0176(16) 0.0028(18) -0.0025(15)
C8 0.063(3) 0.034(2) 0.057(3) -0.0177(18) -0.002(2) 0.0064(18)
C9 0.063(2) 0.032(2) 0.051(2) -0.0165(17) 0.004(2) 0.0074(17)
C10 0.059(2) 0.0316(19) 0.0374(19) -0.0108(15) -0.0068(17) 0.0102(16)
C11 0.049(2) 0.0273(18) 0.043(2) -0.0101(15) -0.0018(17) 0.0079(15)
C12 0.043(2) 0.0315(19) 0.044(2) -0.0111(16) -0.0054(17) 0.0105(16)
C13 0.067(3) 0.0229(18) 0.039(2) -0.0051(15) -0.0055(19) 0.0090(17)
C14 0.071(3) 0.0277(19) 0.0292(18) -0.0066(14) -0.0028(17) 0.0083(17)
C15 0.062(2) 0.0260(18) 0.0303(18) -0.0072(14) -0.0063(16) 0.0105(16)
C16 0.077(3) 0.0257(18) 0.0297(18) -0.0086(14) 0.0020(18) 0.0118(17)
C17 0.085(3) 0.0247(19) 0.037(2) -0.0086(15) -0.008(2) 0.0208(19)
C18 0.044(2) 0.042(2) 0.0335(19) -0.0073(15) -0.0025(16) 0.0142(16)
C19 0.063(2) 0.040(2) 0.0268(18) -0.0093(15) 0.0005(18) 0.0126(17)
C20 0.0259(17) 0.0321(18) 0.0195(15) -0.0063(12) -0.0058(13) 0.0015(13)
C21 0.0260(16) 0.0294(17) 0.0294(16) -0.0067(13) -0.0071(13) 0.0061(13)
C22 0.0332(17) 0.0247(17) 0.0292(16) -0.0081(13) -0.0055(14) 0.0072(13)
C23 0.0293(17) 0.0306(18) 0.0380(18) -0.0054(14) -0.0057(14) 0.0009(13)
C24 0.041(2) 0.0242(18) 0.043(2) -0.0002(14) -0.0054(16) 0.0056(14)
C25 0.045(2) 0.035(2) 0.073(3) -0.0130(19) -0.003(2) 0.0161(17)
C26 0.0339(19) 0.036(2) 0.065(3) -0.0114(18) 0.0030(18) 0.0054(15)
C27 0.0362(18) 0.0268(17) 0.0197(15) -0.0110(12) -0.0080(13) 0.0025(13)
C28 0.0268(16) 0.0340(18) 0.0223(15) -0.0087(13) -0.0016(13) 0.0015(13)
C29 0.0318(17) 0.0354(18) 0.0206(15) -0.0097(13) -0.0078(13) 0.0024(13)
C30 0.0283(16) 0.045(2) 0.0191(15) -0.0096(13) -0.0020(13) 0.0075(14)
C31 0.0355(18) 0.0397(19) 0.0190(15) -0.0104(13) -0.0014(13) 0.0048(14)
C32 0.0343(19) 0.057(2) 0.0257(17) -0.0186(16) -0.0104(14) 0.0043(16)
C33 0.0260(17) 0.056(2) 0.0264(17) -0.0185(15) -0.0038(14) 0.0073(15)
C34 0.0372(19) 0.043(2) 0.0217(16) -0.0106(14) -0.0063(14) 0.0089(15)
C35 0.0390(18) 0.0368(19) 0.0172(15) -0.0078(13) -0.0043(13) 0.0121(14)
C36 0.0241(16) 0.0382(18) 0.0217(15) -0.0099(13) -0.0009(12) 0.0000(13)
C37 0.0327(17) 0.0352(18) 0.0227(15) -0.0109(13) -0.0054(13) 0.0093(13)
C38 0.0283(17) 0.0405(19) 0.0200(15) -0.0111(13) -0.0044(13) 0.0051(14)
C39 0.0302(17) 0.054(2) 0.0172(15) -0.0133(15) -0.0036(13) -0.0013(15)
C40 0.0200(15) 0.048(2) 0.0202(15) -0.0104(14) -0.0042(12) 0.0047(13)
C41 0.0288(16) 0.0391(19) 0.0203(15) -0.0074(13) -0.0031(13) -0.0013(13)
C42 0.0241(16) 0.051(2) 0.0207(15) -0.0119(14) -0.0057(13) 0.0095(14)
C43 0.0314(17) 0.048(2) 0.0228(16) -0.0108(15) -0.0067(14) 0.0041(15)
C44 0.0391(19) 0.0386(19) 0.0226(16) -0.0105(14) -0.0105(14) 0.0139(15)
C45 0.0247(16) 0.048(2) 0.0233(16) -0.0159(14) -0.0060(13) 0.0086(14)
C46 0.0307(17) 0.0331(18) 0.0202(15) -0.0116(13) -0.0047(13) 0.0075(13)
C47 0.0266(16) 0.0381(18) 0.0177(15) -0.0106(13) -0.0034(12) 0.0029(13)
C48 0.0312(17) 0.054(2) 0.0176(15) -0.0070(14) 0.0010(13) -0.0095(15)
C49 0.0247(17) 0.061(2) 0.0276(17) -0.0132(16) -0.0043(14) -0.0030(15)
C50 0.0277(16) 0.0405(19) 0.0174(15) -0.0093(13) -0.0042(13) 0.0025(13)
C51 0.0339(19) 0.086(3) 0.0222(17) -0.0089(18) 0.0001(15) -0.0115(18)
C52 0.0318(18) 0.073(3) 0.0301(19) -0.0102(17) -0.0112(15) -0.0080(17)
C53 0.071(3) 0.067(3) 0.050(3) -0.001(2) -0.007(2) -0.008(2)
C54 0.209(8) 0.122(6) 0.062(4) 0.010(4) -0.057(5) -0.035(5)
C55 0.192(8) 0.191(9) 0.110(6) 0.001(6) 0.069(6) -0.016(7)
C56 0.0326(19) 0.048(2) 0.0374(19) -0.0030(16) -0.0069(16) -0.0008(15)
C57 0.044(3) 0.099(4) 0.101(4) -0.029(3) 0.004(3) -0.001(2)
C58 0.050(3) 0.172(7) 0.112(5) 0.006(4) -0.036(3) 0.013(3)
C59 0.088(4) 0.096(5) 0.157(7) -0.038(5) -0.017(5) -0.016(3)
C60 0.219(10) 0.220(11) 0.131(7) -0.099(7) -0.048(7) 0.054(8)
C61 0.106(5) 0.158(7) 0.136(6) -0.042(5) -0.016(5) -0.046(5)
N1 0.076(2) 0.0300(17) 0.0452(18) -0.0170(14) -0.0017(17) 0.0099(15)
N2 0.0487(18) 0.0281(16) 0.0475(18) -0.0084(13) -0.0079(14) 0.0060(13)
N3 0.0317(14) 0.0439(17) 0.0210(13) -0.0143(12) -0.0050(11) 0.0064(12)
N4 0.0246(13) 0.0420(16) 0.0177(12) -0.0097(11) -0.0030(10) 0.0025(11)
N5 0.130(5) 0.177(6) 0.124(5) -0.062(5) 0.000(4) -0.059(4)
N6 0.0265(17) 0.073(2) 0.057(2) -0.0035(17) -0.0061(15) 0.0039(15)
N7 0.122(4) 0.097(3) 0.042(2) 0.000(2) 0.012(3) -0.012(3)
O1 0.0279(12) 0.0356(13) 0.0411(13) -0.0101(10) -0.0056(10) 0.0059(9)
O2 0.0258(11) 0.0251(11) 0.0333(12) -0.0092(9) -0.0066(9) 0.0051(9)
O3 0.0352(13) 0.0386(14) 0.0413(14) -0.0157(11) 0.0045(11) -0.0011(10)
O4 0.0326(12) 0.0344(13) 0.0453(14) -0.0222(11) -0.0032(10) 0.0019(10)
O5 0.107(2) 0.0447(17) 0.0473(16) -0.0194(13) -0.0222(16) 0.0350(16)
O6 0.079(2) 0.0562(19) 0.082(2) -0.0400(17) -0.0189(18) 0.0122(15)
O7 0.095(2) 0.0397(16) 0.0681(19) -0.0146(14) -0.0429(18) 0.0085(15)
O8 0.0594(17) 0.0371(15) 0.0743(19) -0.0076(14) -0.0263(15) 0.0102(12)
O9 0.0278(11) 0.0305(12) 0.0186(10) -0.0106(8) -0.0037(9) 0.0002(8)
O10 0.0227(12) 0.0476(14) 0.0264(11) -0.0162(10) -0.0019(9) 0.0022(9)
O11 0.0655(18) 0.069(2) 0.0347(14) -0.0215(13) -0.0007(13) -0.0172(15)
O12 0.0568(16) 0.0575(17) 0.0296(13) -0.0154(12) 0.0061(12) -0.0094(13)
O13 0.0600(16) 0.0660(18) 0.0266(13) -0.0081(12) -0.0066(12) -0.0233(14)
O14 0.0420(14) 0.0506(15) 0.0266(12) -0.0109(10) -0.0052(10) -0.0086(11)
O15 0.0355(12) 0.0471(14) 0.0189(11) -0.0047(10) -0.0065(10) -0.0051(10)
O16 0.0353(13) 0.0621(16) 0.0243(12) -0.0092(11) -0.0083(10) -0.0132(11)
O17 0.0381(13) 0.0462(14) 0.0259(12) -0.0053(10) -0.0009(11) -0.0022(10)
O18 0.0264(12) 0.0525(15) 0.0359(13) -0.0149(11) -0.0100(10) 0.0033(10)
O19 0.0552(16) 0.0634(18) 0.0356(14) -0.0187(13) -0.0092(12) -0.0164(13)

loop_
_atom_type_symbol
_atom_type_description
_atom_type_scat_dispersion_real
_atom_type_scat_dispersion_imag
_atom_type_scat_source
C C 0.0033 0.0016 'International Tables Vol C Tables 4.2.6.8 and 6.1.1.4'
H H 0.0000 0.0000 'International Tables Vol C Tables 4.2.6.8 and 6.1.1.4'
O O 0.0106 0.0060 'International Tables Vol C Tables 4.2.6.8 and 6.1.1.4'
N N 0.0061 0.0033 'International Tables Vol C Tables 4.2.6.8 and 6.1.1.4'
Co Co 0.3494 0.9721 'International Tables Vol C Tables 4.2.6.8 and 6.1.1.4'

loop_
_geom_angle_atom_site_label_1
_geom_angle_atom_site_label_2
_geom_angle_atom_site_label_3
_geom_angle
_geom_angle_site_symmetry_1
_geom_angle_site_symmetry_3
O3 Co2 O9 96.68(8) . .
O3 Co2 O15 94.07(9) . 1_556
O3 Co2 O17 88.47(9) . .
O3 Co2 O18 173.02(9) . .
O3 Co2 O19 88.70(10) . .
O15 Co2 O9 92.58(8) 1_556 .
O15 Co2 O18 88.77(9) 1_556 .
O17 Co2 O9 87.99(8) . .
O17 Co2 O15 177.31(9) . 1_556
O17 Co2 O18 88.61(9) . .
O17 Co2 O19 91.27(10) . .
O18 Co2 O9 89.55(8) . .
O19 Co2 O9 174.54(9) . .
O19 Co2 O15 87.91(10) . 1_556
O19 Co2 O18 85.02(10) . .
O1 Co1 C20 30.38(8) 1_545 1_545
O2 Co1 C20 30.36(8) 1_545 1_545
O2 Co1 O1 60.73(7) 1_545 1_545
O2 Co1 O9 141.40(8) 1_545 .
O2 Co1 O10 94.62(8) 1_545 .
O4 Co1 C20 134.98(9) . 1_545
O4 Co1 O1 165.36(8) . 1_545
O4 Co1 O2 104.63(8) . 1_545
O4 Co1 O9 105.20(8) . .
O4 Co1 O10 92.02(9) . .
O4 Co1 O16 94.48(10) . 1_556
O9 Co1 C20 116.03(9) . 1_545
O9 Co1 O1 88.14(8) . 1_545
O9 Co1 O10 60.50(7) . .
O10 Co1 C20 92.97(9) . 1_545
O10 Co1 O1 89.36(8) . 1_545
O16 Co1 C20 92.98(10) 1_556 1_545
O16 Co1 O1 88.12(9) 1_556 1_545
O16 Co1 O2 98.18(9) 1_556 1_545
O16 Co1 O9 103.30(8) 1_556 .
O16 Co1 O10 163.68(8) 1_556 .
O3 C1 C2 117.4(3) . .
O3 C1 O4 125.7(3) . .
O4 C1 C2 116.9(3) . .
C3 C2 C1 120.9(3) . .
C7 C2 C1 120.5(3) . .
C7 C2 C3 118.4(3) . .
C2 C3 H3 119.9 . .
C2 C3 C4 120.3(3) . .
C4 C3 H3 119.9 . .
C3 C4 H4 120.4 . .
C5 C4 C3 119.1(4) . .
C5 C4 H4 120.4 . .
C4 C5 N1 118.4(3) . .
C6 C5 C4 120.7(3) . .
C6 C5 N1 120.8(3) . .
C5 C6 H6 119.7 . .
C5 C6 C7 120.6(3) . .
C7 C6 H6 119.7 . .
C2 C7 H7 119.6 . .
C6 C7 C2 120.8(3) . .
C6 C7 H7 119.6 . .
N1 C8 C9 108.0(4) . .
O6 C8 C9 128.6(4) . .
O6 C8 N1 123.4(3) . .
C8 C9 H9 109.9 . .
C8 C9 C10 112.1(3) . .
C8 C9 C16 105.7(3) . .
C10 C9 H9 109.9 . .
C16 C9 H9 109.9 . .
C16 C9 C10 109.4(3) . .
C9 C10 H10 111.6 . .
C11 C10 C9 107.0(3) . .
C11 C10 H10 111.6 . .
C19 C10 C9 107.5(3) . .
C19 C10 H10 111.6 . .
C19 C10 C11 107.2(3) . .
C10 C11 H11 110.4 . .
C12 C11 C10 111.1(3) . .
C12 C11 H11 110.4 . .
C12 C11 C14 104.6(3) . .
C14 C11 C10 109.6(3) . .
C14 C11 H11 110.4 . .
N2 C12 C11 108.9(3) . .
O8 C12 C11 126.9(4) . .
O8 C12 N2 124.2(3) . .
N2 C13 C14 106.8(3) . .
O7 C13 C14 129.2(3) . .
O7 C13 N2 124.0(3) . .
C11 C14 H14 109.9 . .
C11 C14 C15 109.8(3) . .
C13 C14 C11 106.4(3) . .
C13 C14 H14 109.9 . .
C13 C14 C15 111.0(3) . .
C15 C14 H14 109.9 . .
C14 C15 H15 111.3 . .
C16 C15 C14 106.1(3) . .
C16 C15 H15 111.3 . .
C18 C15 C14 107.5(3) . .
C18 C15 H15 111.3 . .
C18 C15 C16 109.0(3) . .
C9 C16 H16 110.1 . .
C15 C16 C9 110.4(3) . .
C15 C16 H16 110.1 . .
C17 C16 C9 105.1(3) . .
C17 C16 C15 110.9(3) . .
C17 C16 H16 110.1 . .
N1 C17 C16 108.9(3) . .
O5 C17 C16 127.0(4) . .
O5 C17 N1 124.1(3) . .
C15 C18 H18 123.1 . .
C19 C18 C15 113.9(3) . .
C19 C18 H18 123.1 . .
C10 C19 H19 122.2 . .
C18 C19 C10 115.6(3) . .
C18 C19 H19 122.2 . .
C21 C20 Co1 176.5(2) . 1_565
O1 C20 Co1 64.07(16) . 1_565
O1 C20 C21 118.8(3) . .
O1 C20 O2 120.9(3) . .
O2 C20 Co1 56.84(15) . 1_565
O2 C20 C21 120.3(3) . .
C22 C21 C20 120.5(3) . .
C26 C21 C20 121.2(3) . .
C26 C21 C22 118.3(3) . .
C21 C22 H22 120.0 . .
C23 C22 C21 120.0(3) . .
C23 C22 H22 120.0 . .
C22 C23 H23 119.7 . .
C24 C23 C22 120.6(3) . .
C24 C23 H23 119.7 . .
C23 C24 C25 120.3(3) . .
C23 C24 N2 122.0(3) . .
C25 C24 N2 117.7(3) . .
C24 C25 H25 120.5 . .
C26 C25 C24 118.9(3) . .
C26 C25 H25 120.5 . .
C21 C26 H26 119.1 . .
C25 C26 C21 121.8(3) . .
C25 C26 H26 119.1 . .
O9 C27 C28 119.5(3) . .
O10 C27 C28 120.0(3) . .
O10 C27 O9 120.1(3) . .
C29 C28 C27 121.2(3) . .
C33 C28 C27 119.2(3) . .
C33 C28 C29 119.4(3) . .
C28 C29 H29 119.8 . .
C30 C29 C28 120.4(3) . .
C30 C29 H29 119.8 . .
C29 C30 H30 120.8 . .
C29 C30 C31 118.5(3) . .
C31 C30 H30 120.8 . .
C30 C31 N3 119.2(3) . .
C32 C31 C30 122.4(3) . .
C32 C31 N3 118.3(3) . .
C31 C32 H32 120.4 . .
C31 C32 C33 119.1(3) . .
C33 C32 H32 120.4 . .
C28 C33 C32 120.1(3) . .
C28 C33 H33 120.0 . .
C32 C33 H33 120.0 . .
N3 C34 C35 107.7(3) . .
O12 C34 C35 127.4(3) . .
O12 C34 N3 125.0(3) . .
C34 C35 H35 109.4 . .
C34 C35 C36 112.0(3) . .
C34 C35 C42 105.5(3) . .
C36 C35 H35 109.4 . .
C42 C35 H35 109.4 . .
C42 C35 C36 111.0(2) . .
C35 C36 H36 111.9 . .
C35 C36 C37 105.1(2) . .
C37 C36 H36 111.9 . .
C45 C36 C35 108.2(3) . .
C45 C36 H36 111.9 . .
C45 C36 C37 107.7(2) . .
C36 C37 H37 109.8 . .
C38 C37 C36 112.4(2) . .
C38 C37 H37 109.8 . .
C38 C37 C40 105.6(2) . .
C40 C37 C36 109.4(2) . .
C40 C37 H37 109.8 . .
N4 C38 C37 109.0(3) . .
O14 C38 C37 126.1(3) . .
O14 C38 N4 124.9(3) . .
N4 C39 C40 109.1(3) . .
O13 C39 C40 126.5(3) . .
O13 C39 N4 124.4(3) . .
C37 C40 H40 109.9 . .
C39 C40 C37 105.2(3) . .
C39 C40 H40 109.9 . .
C39 C40 C41 111.5(3) . .
C41 C40 C37 110.3(2) . .
C41 C40 H40 109.9 . .
C40 C41 H41 111.3 . .
C40 C41 C42 105.8(3) . .
C42 C41 H41 111.3 . .
C44 C41 C40 108.5(3) . .
C44 C41 H41 111.3 . .
C44 C41 C42 108.4(2) . .
C35 C42 C41 109.2(3) . .
C35 C42 H42 109.9 . .
C41 C42 H42 109.9 . .
C43 C42 C35 105.2(2) . .
C43 C42 C41 112.5(3) . .
C43 C42 H42 109.9 . .
N3 C43 C42 108.4(3) . .
O11 C43 C42 127.8(3) . .
O11 C43 N3 123.8(3) . .
C41 C44 H44 123.1 . .
C45 C44 C41 113.7(3) . .
C45 C44 H44 123.1 . .
C36 C45 H45 122.3 . .
C44 C45 C36 115.4(3) . .
C44 C45 H45 122.3 . .
O15 C46 C47 117.5(3) . .
O15 C46 O16 126.4(3) . .
O16 C46 C47 116.1(3) . .
C48 C47 C46 122.0(3) . .
C48 C47 C52 117.3(3) . .
C52 C47 C46 120.6(3) . .
C47 C48 H48 119.3 . .
C49 C48 C47 121.3(3) . .
C49 C48 H48 119.3 . .
C48 C49 H49 119.7 . .
C48 C49 C50 120.6(3) . .
C50 C49 H49 119.7 . .
C49 C50 N4 120.2(3) . .
C51 C50 C49 118.7(3) . .
C51 C50 N4 121.0(3) . .
C50 C51 H51 119.8 . .
C50 C51 C52 120.3(3) . .
C52 C51 H51 119.8 . .
C47 C52 H52 119.1 . .
C51 C52 C47 121.7(3) . .
C51 C52 H52 119.1 . .
N7 C53 H53 117.6 . .
O17 C53 H53 117.6 . .
O17 C53 N7 124.8(5) . .
H54A C54 H54B 109.5 . .
H54A C54 H54C 109.5 . .
H54B C54 H54C 109.5 . .
N7 C54 H54A 109.5 . .
N7 C54 H54B 109.5 . .
N7 C54 H54C 109.5 . .
H55A C55 H55B 109.5 . .
H55A C55 H55C 109.5 . .
H55B C55 H55C 109.5 . .
N7 C55 H55A 109.5 . .
N7 C55 H55B 109.5 . .
N7 C55 H55C 109.5 . .
N6 C56 H56 117.4 . .
O18 C56 H56 117.4 . .
O18 C56 N6 125.3(4) . .
H57A C57 H57B 109.5 . .
H57A C57 H57C 109.5 . .
H57B C57 H57C 109.5 . .
N6 C57 H57A 109.5 . .
N6 C57 H57B 109.5 . .
N6 C57 H57C 109.5 . .
H58A C58 H58B 109.5 . .
H58A C58 H58C 109.5 . .
H58B C58 H58C 109.5 . .
N6 C58 H58A 109.5 . .
N6 C58 H58B 109.5 . .
N6 C58 H58C 109.5 . .
N5 C59 H59 116.3 . .
O19 C59 H59 116.3 . .
O19 C59 N5 127.3(7) . .
H60A C60 H60B 109.5 . .
H60A C60 H60C 109.5 . .
H60B C60 H60C 109.5 . .
N5 C60 H60A 109.5 . .
N5 C60 H60B 109.5 . .
N5 C60 H60C 109.5 . .
H61A C61 H61B 109.5 . .
H61A C61 H61C 109.5 . .
H61B C61 H61C 109.5 . .
N5 C61 H61A 109.5 . .
N5 C61 H61B 109.5 . .
N5 C61 H61C 109.5 . .
C5 N1 C8 124.4(3) . .
C17 N1 C5 123.3(3) . .
C17 N1 C8 112.3(3) . .
C12 N2 C13 113.2(3) . .
C12 N2 C24 124.9(3) . .
C24 N2 C13 121.9(3) . .
C34 N3 C31 121.9(3) . .
C43 N3 C31 125.0(3) . .
C43 N3 C34 113.1(3) . .
C38 N4 C39 110.5(2) . .
C38 N4 C50 126.0(3) . .
C50 N4 C39 123.4(2) . .
C59 N5 C60 126.3(7) . .
C59 N5 C61 116.2(6) . .
C60 N5 C61 116.0(6) . .
C56 N6 C57 120.3(4) . .
C56 N6 C58 118.6(4) . .
C57 N6 C58 121.1(4) . .
C53 N7 C54 121.1(5) . .
C53 N7 C55 124.0(6) . .
C54 N7 C55 114.6(6) . .
C20 O1 Co1 85.54(17) . 1_565
C20 O2 Co1 92.80(17) . 1_565
C1 O3 Co2 138.9(2) . .
C1 O4 Co1 126.2(2) . .
Co2 O9 Co1 104.04(8) . .
C27 O9 Co2 133.88(19) . .
C27 O9 Co1 91.25(16) . .
C27 O10 Co1 87.50(17) . .
C46 O15 Co2 136.1(2) . 1_554
C46 O16 Co1 127.8(2) . 1_554
C53 O17 Co2 125.1(3) . .
C56 O18 Co2 120.2(2) . .
C59 O19 Co2 122.8(4) . .

loop_
_geom_bond_atom_site_label_1
_geom_bond_atom_site_label_2
_geom_bond_distance
_geom_bond_site_symmetry_2
Co2 O3 2.053(2) .
Co2 O9 2.116(2) .
Co2 O15 2.092(2) 1_556
Co2 O17 2.084(2) .
Co2 O18 2.102(2) .
Co2 O19 2.085(3) .
Co1 C20 2.484(3) 1_545
Co1 O1 2.241(2) 1_545
Co1 O2 2.082(2) 1_545
Co1 O4 1.995(2) .
Co1 O9 2.1239(18) .
Co1 O10 2.228(2) .
Co1 O16 2.005(2) 1_556
C1 C2 1.491(4) .
C1 O3 1.243(4) .
C1 O4 1.261(4) .
C2 C3 1.389(5) .
C2 C7 1.390(4) .
C3 H3 0.9300 .
C3 C4 1.401(5) .
C4 H4 0.9300 .
C4 C5 1.383(5) .
C5 C6 1.352(5) .
C5 N1 1.414(4) .
C6 H6 0.9300 .
C6 C7 1.375(5) .
C7 H7 0.9300 .
C8 C9 1.507(5) .
C8 N1 1.419(5) .
C8 O6 1.192(5) .
C9 H9 0.9800 .
C9 C10 1.543(5) .
C9 C16 1.535(6) .
C10 H10 0.9800 .
C10 C11 1.538(5) .
C10 C19 1.512(5) .
C11 H11 0.9800 .
C11 C12 1.509(5) .
C11 C14 1.536(5) .
C12 N2 1.383(5) .
C12 O8 1.203(4) .
C13 C14 1.506(5) .
C13 N2 1.424(5) .
C13 O7 1.184(5) .
C14 H14 0.9800 .
C14 C15 1.545(5) .
C15 H15 0.9800 .
C15 C16 1.521(5) .
C15 C18 1.511(5) .
C16 H16 0.9800 .
C16 C17 1.511(5) .
C17 N1 1.392(5) .
C17 O5 1.179(5) .
C18 H18 0.9300 .
C18 C19 1.310(5) .
C19 H19 0.9300 .
C20 Co1 2.484(3) 1_565
C20 C21 1.483(4) .
C20 O1 1.260(3) .
C20 O2 1.257(3) .
C21 C22 1.400(4) .
C21 C26 1.376(4) .
C22 H22 0.9300 .
C22 C23 1.381(4) .
C23 H23 0.9300 .
C23 C24 1.365(4) .
C24 C25 1.387(5) .
C24 N2 1.425(4) .
C25 H25 0.9300 .
C25 C26 1.378(5) .
C26 H26 0.9300 .
C27 C28 1.493(4) .
C27 O9 1.284(3) .
C27 O10 1.248(3) .
C28 C29 1.400(4) .
C28 C33 1.378(4) .
C29 H29 0.9300 .
C29 C30 1.380(4) .
C30 H30 0.9300 .
C30 C31 1.384(4) .
C31 C32 1.350(4) .
C31 N3 1.456(4) .
C32 H32 0.9300 .
C32 C33 1.402(4) .
C33 H33 0.9300 .
C34 C35 1.505(4) .
C34 N3 1.391(4) .
C34 O12 1.204(4) .
C35 H35 0.9800 .
C35 C36 1.531(4) .
C35 C42 1.521(5) .
C36 H36 0.9800 .
C36 C37 1.541(4) .
C36 C45 1.513(4) .
C37 H37 0.9800 .
C37 C38 1.507(4) .
C37 C40 1.537(4) .
C38 N4 1.413(4) .
C38 O14 1.199(4) .
C39 C40 1.502(4) .
C39 N4 1.431(4) .
C39 O13 1.203(4) .
C40 H40 0.9800 .
C40 C41 1.532(4) .
C41 H41 0.9800 .
C41 C42 1.547(4) .
C41 C44 1.500(4) .
C42 H42 0.9800 .
C42 C43 1.495(4) .
C43 N3 1.387(4) .
C43 O11 1.206(4) .
C44 H44 0.9300 .
C44 C45 1.328(4) .
C45 H45 0.9300 .
C46 C47 1.501(4) .
C46 O15 1.252(4) .
C46 O16 1.248(4) .
C47 C48 1.386(4) .
C47 C52 1.383(4) .
C48 H48 0.9300 .
C48 C49 1.362(4) .
C49 H49 0.9300 .
C49 C50 1.392(4) .
C50 C51 1.367(4) .
C50 N4 1.426(4) .
C51 H51 0.9300 .
C51 C52 1.373(5) .
C52 H52 0.9300 .
C53 H53 0.9300 .
C53 N7 1.334(6) .
C53 O17 1.221(5) .
C54 H54A 0.9600 .
C54 H54B 0.9600 .
C54 H54C 0.9600 .
C54 N7 1.402(8) .
C55 H55A 0.9600 .
C55 H55B 0.9600 .
C55 H55C 0.9600 .
C55 N7 1.419(7) .
C56 H56 0.9300 .
C56 N6 1.291(4) .
C56 O18 1.246(4) .
C57 H57A 0.9600 .
C57 H57B 0.9600 .
C57 H57C 0.9600 .
C57 N6 1.444(6) .
C58 H58A 0.9600 .
C58 H58B 0.9600 .
C58 H58C 0.9600 .
C58 N6 1.487(6) .
C59 H59 0.9300 .
C59 N5 1.337(8) .
C59 O19 1.205(8) .
C60 H60A 0.9600 .
C60 H60B 0.9600 .
C60 H60C 0.9600 .
C60 N5 1.477(9) .
C61 H61A 0.9600 .
C61 H61B 0.9600 .
C61 H61C 0.9600 .
C61 N5 1.491(8) .
O1 Co1 2.241(2) 1_565
O2 Co1 2.082(2) 1_565
O15 Co2 2.092(2) 1_554
O16 Co1 2.005(2) 1_554

loop_
_geom_torsion_atom_site_label_1
_geom_torsion_atom_site_label_2
_geom_torsion_atom_site_label_3
_geom_torsion_atom_site_label_4
_geom_torsion
_geom_torsion_site_symmetry_1
_geom_torsion_site_symmetry_4
Co1 C20 C21 C22 38(4) 1_565 .
Co1 C20 C21 C26 -141(3) 1_565 .
C1 C2 C3 C4 -175.3(4) . .
C1 C2 C7 C6 174.2(3) . .
C2 C1 O3 Co2 165.1(2) . .
C2 C1 O4 Co1 -165.7(2) . .
C2 C3 C4 C5 1.2(7) . .
C3 C2 C7 C6 -2.3(6) . .
C3 C4 C5 C6 -2.8(7) . .
C3 C4 C5 N1 174.4(4) . .
C4 C5 C6 C7 1.8(6) . .
C4 C5 N1 C8 110.0(5) . .
C4 C5 N1 C17 -73.8(5) . .
C5 C6 C7 C2 0.8(6) . .
C6 C5 N1 C8 -72.8(5) . .
C6 C5 N1 C17 103.4(5) . .
C7 C2 C3 C4 1.2(6) . .
C8 C9 C10 C11 -177.5(3) . .
C8 C9 C10 C19 -62.6(4) . .
C8 C9 C16 C15 120.1(3) . .
C8 C9 C16 C17 0.5(4) . .
C9 C8 N1 C5 179.1(3) . .
C9 C8 N1 C17 2.5(4) . .
C9 C10 C11 C12 175.3(3) . .
C9 C10 C11 C14 60.1(4) . .
C9 C10 C19 C18 -57.6(4) . .
C9 C16 C17 N1 1.0(4) . .
C9 C16 C17 O5 -178.8(4) . .
C10 C9 C16 C15 -0.7(4) . .
C10 C9 C16 C17 -120.4(3) . .
C10 C11 C12 N2 -118.6(3) . .
C10 C11 C12 O8 59.3(5) . .
C10 C11 C14 C13 121.2(3) . .
C10 C11 C14 C15 1.0(4) . .
C11 C10 C19 C18 57.1(4) . .
C11 C12 N2 C13 -1.5(4) . .
C11 C12 N2 C24 175.7(3) . .
C11 C14 C15 C16 -62.0(3) . .
C11 C14 C15 C18 54.4(4) . .
C12 C11 C14 C13 2.0(4) . .
C12 C11 C14 C15 -118.2(3) . .
C13 C14 C15 C16 -179.4(3) . .
C13 C14 C15 C18 -62.9(4) . .
C14 C11 C12 N2 -0.4(4) . .
C14 C11 C12 O8 177.5(3) . .
C14 C13 N2 C12 2.8(4) . .
C14 C13 N2 C24 -174.5(3) . .
C14 C15 C16 C9 61.7(3) . .
C14 C15 C16 C17 177.8(3) . .
C14 C15 C18 C19 -58.4(4) . .
C15 C16 C17 N1 -118.3(3) . .
C15 C16 C17 O5 61.9(5) . .
C15 C18 C19 C10 1.1(4) . .
C16 C9 C10 C11 -60.7(4) . .
C16 C9 C10 C19 54.2(4) . .
C16 C15 C18 C19 56.2(4) . .
C16 C17 N1 C5 -178.8(3) . .
C16 C17 N1 C8 -2.2(4) . .
C18 C15 C16 C9 -53.8(4) . .
C18 C15 C16 C17 62.3(4) . .
C19 C10 C11 C12 60.2(4) . .
C19 C10 C11 C14 -54.9(4) . .
C20 Co1 O4 C1 169.1(2) 1_545 .
C20 Co1 O9 Co2 -150.57(9) 1_545 .
C20 Co1 O9 C27 73.36(18) 1_545 .
C20 Co1 O10 C27 -113.75(18) 1_545 .
C20 C21 C22 C23 -177.0(3) . .
C20 C21 C26 C25 178.3(3) . .
C21 C20 O1 Co1 -177.8(2) . 1_565
C21 C20 O2 Co1 177.7(2) . 1_565
C21 C22 C23 C24 -0.8(5) . .
C22 C21 C26 C25 -0.3(6) . .
C22 C23 C24 C25 -1.5(5) . .
C22 C23 C24 N2 178.7(3) . .
C23 C24 C25 C26 2.8(6) . .
C23 C24 N2 C12 60.2(5) . .
C23 C24 N2 C13 -122.9(4) . .
C24 C25 C26 C21 -1.9(6) . .
C25 C24 N2 C12 -119.7(4) . .
C25 C24 N2 C13 57.2(5) . .
C26 C21 C22 C23 1.7(5) . .
C27 C28 C29 C30 171.2(3) . .
C27 C28 C33 C32 -171.8(3) . .
C28 C27 O9 Co2 83.9(3) . .
C28 C27 O9 Co1 -165.1(2) . .
C28 C27 O10 Co1 165.4(3) . .
C28 C29 C30 C31 0.5(5) . .
C29 C28 C33 C32 2.4(5) . .
C29 C30 C31 C32 2.3(5) . .
C29 C30 C31 N3 -174.2(3) . .
C30 C31 C32 C33 -2.8(5) . .
C30 C31 N3 C34 121.4(3) . .
C30 C31 N3 C43 -59.6(4) . .
C31 C32 C33 C28 0.3(5) . .
C32 C31 N3 C34 -55.2(4) . .
C32 C31 N3 C43 123.8(3) . .
C33 C28 C29 C30 -2.8(5) . .
C34 C35 C36 C37 -179.0(3) . .
C34 C35 C36 C45 66.2(3) . .
C34 C35 C42 C41 -124.3(3) . .
C34 C35 C42 C43 -3.4(3) . .
C35 C34 N3 C31 179.9(3) . .
C35 C34 N3 C43 0.8(4) . .
C35 C36 C37 C38 -177.4(3) . .
C35 C36 C37 C40 -60.4(3) . .
C35 C36 C45 C44 56.8(3) . .
C35 C42 C43 N3 4.0(3) . .
C35 C42 C43 O11 -176.1(3) . .
C36 C35 C42 C41 -2.8(3) . .
C36 C35 C42 C43 118.2(3) . .
C36 C37 C38 N4 124.2(3) . .
C36 C37 C38 O14 -55.4(4) . .
C36 C37 C40 C39 -121.9(3) . .
C36 C37 C40 C41 -1.6(3) . .
C37 C36 C45 C44 -56.3(3) . .
C37 C38 N4 C39 -7.5(3) . .
C37 C38 N4 C50 176.4(3) . .
C37 C40 C41 C42 62.3(3) . .
C37 C40 C41 C44 -54.0(3) . .
C38 C37 C40 C39 -0.8(3) . .
C38 C37 C40 C41 119.6(3) . .
C39 C40 C41 C42 178.8(2) . .
C39 C40 C41 C44 62.6(3) . .
C40 C37 C38 N4 5.0(3) . .
C40 C37 C38 O14 -174.6(3) . .
C40 C39 N4 C38 7.0(3) . .
C40 C39 N4 C50 -176.8(3) . .
C40 C41 C42 C35 -59.7(3) . .
C40 C41 C42 C43 -176.2(2) . .
C40 C41 C44 C45 58.0(3) . .
C41 C42 C43 N3 122.8(3) . .
C41 C42 C43 O11 -57.2(5) . .
C41 C44 C45 C36 -1.3(4) . .
C42 C35 C36 C37 63.4(3) . .
C42 C35 C36 C45 -51.4(3) . .
C42 C41 C44 C45 -56.5(4) . .
C42 C43 N3 C31 177.8(3) . .
C42 C43 N3 C34 -3.1(4) . .
C44 C41 C42 C35 56.6(3) . .
C44 C41 C42 C43 -59.9(3) . .
C45 C36 C37 C38 -62.2(3) . .
C45 C36 C37 C40 54.7(3) . .
C46 C47 C48 C49 178.6(3) . .
C46 C47 C52 C51 -177.6(3) . .
C47 C46 O15 Co2 -169.0(2) . 1_554
C47 C46 O16 Co1 -177.44(19) . 1_554
C47 C48 C49 C50 -0.5(5) . .
C48 C47 C52 C51 2.2(5) . .
C48 C49 C50 C51 1.2(5) . .
C48 C49 C50 N4 -179.8(3) . .
C49 C50 C51 C52 -0.2(6) . .
C49 C50 N4 C38 -153.8(3) . .
C49 C50 N4 C39 30.6(4) . .
C50 C51 C52 C47 -1.6(6) . .
C51 C50 N4 C38 25.2(5) . .
C51 C50 N4 C39 -150.4(3) . .
C52 C47 C48 C49 -1.2(5) . .
N1 C5 C6 C7 -175.4(4) . .
N1 C8 C9 C10 117.3(4) . .
N1 C8 C9 C16 -1.8(4) . .
N2 C13 C14 C11 -2.9(4) . .
N2 C13 C14 C15 116.5(3) . .
N2 C24 C25 C26 -177.3(4) . .
N3 C31 C32 C33 173.7(3) . .
N3 C34 C35 C36 -119.2(3) . .
N3 C34 C35 C42 1.7(3) . .
N4 C39 C40 C37 -3.6(3) . .
N4 C39 C40 C41 -123.2(3) . .
N4 C50 C51 C52 -179.2(3) . .
N5 C59 O19 Co2 163.9(6) . .
N6 C56 O18 Co2 -158.0(3) . .
N7 C53 O17 Co2 160.0(4) . .
O1 Co1 O4 C1 170.2(3) 1_545 .
O1 Co1 O9 Co2 -138.13(9) 1_545 .
O1 Co1 O9 C27 85.80(17) 1_545 .
O1 Co1 O10 C27 -83.58(17) 1_545 .
O1 C20 C21 C22 -176.6(3) . .
O1 C20 C21 C26 4.8(5) . .
O1 C20 O2 Co1 -2.4(3) . 1_565
O2 Co1 O4 C1 170.1(2) 1_545 .
O2 Co1 O9 Co2 -172.54(9) 1_545 .
O2 Co1 O9 C27 51.4(2) 1_545 .
O2 Co1 O10 C27 -144.14(17) 1_545 .
O2 C20 C21 C22 3.3(4) . .
O2 C20 C21 C26 -175.3(3) . .
O2 C20 O1 Co1 2.2(3) . 1_565
O3 Co2 O9 Co1 -42.68(10) . .
O3 Co2 O9 C27 63.1(3) . .
O3 Co2 O17 C53 151.6(3) . .
O3 Co2 O18 C56 69.2(8) . .
O3 Co2 O19 C59 63.6(5) . .
O3 C1 C2 C3 7.9(5) . .
O3 C1 C2 C7 -168.6(3) . .
O3 C1 O4 Co1 13.9(5) . .
O4 Co1 O9 Co2 47.98(10) . .
O4 Co1 O9 C27 -88.09(17) . .
O4 Co1 O10 C27 111.00(18) . .
O4 C1 C2 C3 -172.5(3) . .
O4 C1 C2 C7 11.1(5) . .
O4 C1 O3 Co2 -14.5(5) . .
O5 C17 N1 C5 1.0(6) . .
O5 C17 N1 C8 177.6(4) . .
O6 C8 C9 C10 -59.6(6) . .
O6 C8 C9 C16 -178.7(4) . .
O6 C8 N1 C5 -3.8(6) . .
O6 C8 N1 C17 179.6(4) . .
O7 C13 C14 C11 179.1(4) . .
O7 C13 C14 C15 -61.4(5) . .
O7 C13 N2 C12 -179.1(4) . .
O7 C13 N2 C24 3.6(6) . .
O8 C12 N2 C13 -179.5(3) . .
O8 C12 N2 C24 -2.3(6) . .
O9 Co2 O3 C1 33.0(3) . .
O9 Co2 O17 C53 -111.7(3) . .
O9 Co2 O18 C56 -137.5(2) . .
O9 Co2 O19 C59 -125.8(9) . .
O9 Co1 O4 C1 -34.7(3) . .
O9 Co1 O10 C27 4.65(16) . .
O9 C27 C28 C29 4.0(4) . .
O9 C27 C28 C33 178.1(3) . .
O9 C27 O10 Co1 -7.7(3) . .
O10 Co1 O4 C1 -94.6(3) . .
O10 Co1 O9 Co2 131.56(11) . .
O10 Co1 O9 C27 -4.51(16) . .
O10 C27 C28 C29 -169.2(3) . .
O10 C27 C28 C33 4.9(5) . .
O10 C27 O9 Co2 -102.8(3) . .
O10 C27 O9 Co1 8.1(3) . .
O11 C43 N3 C31 -2.2(5) . .
O11 C43 N3 C34 176.9(3) . .
O12 C34 C35 C36 59.6(4) . .
O12 C34 C35 C42 -179.5(3) . .
O12 C34 N3 C31 1.1(5) . .
O12 C34 N3 C43 -178.0(3) . .
O13 C39 C40 C37 175.0(3) . .
O13 C39 C40 C41 55.4(4) . .
O13 C39 N4 C38 -171.6(3) . .
O13 C39 N4 C50 4.6(5) . .
O14 C38 N4 C39 172.0(3) . .
O14 C38 N4 C50 -4.0(5) . .
O15 Co2 O3 C1 -60.1(3) 1_556 .
O15 Co2 O9 Co1 51.73(9) 1_556 .
O15 Co2 O9 C27 157.5(2) 1_556 .
O15 Co2 O17 C53 -9(2) 1_556 .
O15 Co2 O18 C56 -44.9(2) 1_556 .
O15 Co2 O19 C59 -30.5(5) 1_556 .
O15 C46 C47 C48 -8.4(5) . .
O15 C46 C47 C52 171.4(3) . .
O15 C46 O16 Co1 0.9(5) . 1_554
O16 Co1 O4 C1 70.4(3) 1_556 .
O16 Co1 O9 Co2 -50.50(11) 1_556 .
O16 Co1 O9 C27 173.43(17) 1_556 .
O16 Co1 O10 C27 -2.5(4) 1_556 .
O16 C46 C47 C48 170.1(3) . .
O16 C46 C47 C52 -10.1(4) . .
O16 C46 O15 Co2 12.7(5) . 1_554
O17 Co2 O3 C1 120.8(3) . .
O17 Co2 O9 Co1 -130.90(9) . .
O17 Co2 O9 C27 -25.1(3) . .
O17 Co2 O18 C56 134.5(3) . .
O17 Co2 O19 C59 152.1(5) . .
O17 C53 N7 C54 -1.2(9) . .
O17 C53 N7 C55 -173.9(6) . .
O18 Co2 O3 C1 -173.9(6) . .
O18 Co2 O9 Co1 140.48(9) . .
O18 Co2 O9 C27 -113.7(3) . .
O18 Co2 O17 C53 -22.1(3) . .
O18 Co2 O19 C59 -119.5(5) . .
O18 C56 N6 C57 -0.3(6) . .
O18 C56 N6 C58 -179.1(4) . .
O19 Co2 O3 C1 -147.9(3) . .
O19 Co2 O9 Co1 146.7(9) . .
O19 Co2 O9 C27 -107.5(10) . .
O19 Co2 O17 C53 62.9(3) . .
O19 Co2 O18 C56 43.1(2) . .
O19 C59 N5 C60 -172.1(8) . .
O19 C59 N5 C61 -6.5(12) . .

loop_
_platon_squeeze_void_nr
_platon_squeeze_void_average_x
_platon_squeeze_void_average_y
_platon_squeeze_void_average_z
_platon_squeeze_void_volume
_platon_squeeze_void_count_electrons
_platon_squeeze_void_content
1 -0.050 0.416 0.493 2763 564 ' '
